data_7044021
loop_
_publ_author_name
'Hohloch, Stephan'
'Pankhurst, James R.'
'Jaekel, Esther E.'
'Parker, Bernard F.'
'Lussier, Daniel J.'
'Garner, Mary E.'
'Booth, Corwin H.'
'Love, Jason B.'
'Arnold, John'

_publ_section_title
;
 Benzoquinonoid-bridged dinuclear actinide complexes
;
_journal_name_full 'Dalton Trans.'
_journal_paper_doi 10.1039/C7DT02728A
_journal_year 2017
_chemical_formula_sum 'C42 H48 I2 N14 U2'
_chemical_formula_weight 1478.80
_chemical_properties_physical ', Air-sensitive,Moisture-sensitive,Oxygen-sensitive'
_space_group_crystal_system monoclinic
_space_group_IT_number 14
_space_group_name_Hall '-P 2yn'
_space_group_name_H-M_alt 'P 1 21/n 1'
_symmetry_space_group_name_Hall '-P 2yn'
_symmetry_space_group_name_H-M 'P 1 21/n 1'
_atom_sites_solution_hydrogens geom
_audit_creation_method SHELXL-2014/7
_audit_update_record
;
2016-10-16 deposited with the CCDC.
2017-08-14 downloaded from the CCDC.
;
_cell_angle_alpha 90
_cell_angle_beta 94.929(3)
_cell_angle_gamma 90
_cell_formula_units_Z 2
_cell_length_a 13.6661(9)
_cell_length_b 9.5267(6)
_cell_length_c 16.5783(11)
_cell_measurement_reflns_used 3585
_cell_measurement_temperature 100(2)
_cell_measurement_theta_max 25.40
_cell_measurement_theta_min 1.85
_cell_volume 2150.4(2)
_computing_cell_refinement 'Bruker Apex3 suite, 2015'
_computing_data_collection 'Bruker Apex3 suite, 2015'
_computing_data_reduction 'Bruker Apex3 suite, 2015'
_computing_structure_refinement 'SHELXL-2014/7 (Sheldrick, 2014)'
_diffrn_ambient_temperature 100(2)
_diffrn_measured_fraction_theta_full 1.000
_diffrn_measured_fraction_theta_max 0.997
_diffrn_measurement_device_type 'Bruker Kappa Quazar'
_diffrn_measurement_method 'omega phi scans'
_diffrn_radiation_type MoK\a
_diffrn_radiation_wavelength 0.71073
_diffrn_reflns_av_R_equivalents 0.0957
_diffrn_reflns_av_unetI/netI 0.0375
_diffrn_reflns_Laue_measured_fraction_full 1.000
_diffrn_reflns_Laue_measured_fraction_max 0.997
_diffrn_reflns_limit_h_max 16
_diffrn_reflns_limit_h_min -16
_diffrn_reflns_limit_k_max 11
_diffrn_reflns_limit_k_min -11
_diffrn_reflns_limit_l_max 19
_diffrn_reflns_limit_l_min -19
_diffrn_reflns_number 29570
_diffrn_reflns_point_group_measured_fraction_full 1.000
_diffrn_reflns_point_group_measured_fraction_max 0.997
_diffrn_reflns_theta_full 25.242
_diffrn_reflns_theta_max 25.404
_diffrn_reflns_theta_min 1.855
_exptl_absorpt_coefficient_mu 9.007
_exptl_absorpt_correction_T_max 0.745
_exptl_absorpt_correction_T_min 0.489
_exptl_absorpt_correction_type multi-scan
_exptl_absorpt_process_details 'Blessing, 1995'
_exptl_crystal_colour brown
_exptl_crystal_density_diffrn 2.284
_exptl_crystal_description block
_exptl_crystal_F_000 1376
_exptl_crystal_size_max 0.1
_exptl_crystal_size_mid 0.08
_exptl_crystal_size_min 0.07
_refine_diff_density_max 2.912
_refine_diff_density_min -1.239
_refine_diff_density_rms 0.205
_refine_ls_extinction_method none
_refine_ls_goodness_of_fit_ref 1.099
_refine_ls_hydrogen_treatment constr
_refine_ls_matrix_type full
_refine_ls_number_parameters 271
_refine_ls_number_reflns 3953
_refine_ls_number_restraints 0
_refine_ls_restrained_S_all 1.099
_refine_ls_R_factor_all 0.0363
_refine_ls_R_factor_gt 0.0330
_refine_ls_shift/su_max 0.002
_refine_ls_shift/su_mean 0.000
_refine_ls_structure_factor_coef Fsqd
_refine_ls_weighting_details 'w=1/[\s^2^(Fo^2^)+(0.0551P)^2^+3.6441P] where P=(Fo^2^+2Fc^2^)/3'
_refine_ls_weighting_scheme calc
_refine_ls_wR_factor_gt 0.0869
_refine_ls_wR_factor_ref 0.0897
_reflns_Friedel_coverage 0.000
_reflns_number_gt 3585
_reflns_number_total 3953
_reflns_threshold_expression 'I > 2\s(I)'
_cod_data_source_file c7dt02728a2.cif
_cod_data_source_block shelx_CCDC1
_cod_database_code 7044021
_shelx_shelxl_version_number 2014/7
_shelx_space_group_comment
;
The symmetry employed for this shelxl refinement is uniquely defined
by the following loop, which should always be used as a source of
symmetry information in preference to the above space-group names.
They are only intended as comments.
;

loop_
_space_group_symop_operation_xyz
'x, y, z'
'-x+1/2, y+1/2, -z+1/2'
'-x, -y, -z'
'x-1/2, -y-1/2, z-1/2'

loop_
_atom_site_label
_atom_site_type_symbol
_atom_site_fract_x
_atom_site_fract_y
_atom_site_fract_z
_atom_site_U_iso_or_equiv
_atom_site_adp_type
_atom_site_occupancy
_atom_site_site_symmetry_order
_atom_site_calc_flag
_atom_site_refinement_flags_posn
_atom_site_refinement_flags_adp
U1 U 0.33799(2) 0.44340(2) 0.56012(2) 0.01417(10) Uani 1 1 d . .
I1 I 0.57045(2) 0.34147(4) 0.57263(2) 0.01968(12) Uani 1 1 d . .
N20 N 0.3305(3) 0.2231(5) 0.4991(3) 0.0197(10) Uani 1 1 d . .
N1 N 0.2907(3) 0.2199(5) 0.6518(3) 0.0207(10) Uani 1 1 d . .
N11 N 0.4273(3) 0.6529(5) 0.6400(3) 0.0224(10) Uani 1 1 d . .
N31 N 0.2033(3) 0.6303(5) 0.5279(3) 0.0179(10) Uani 1 1 d . .
N10 N 0.3874(4) 0.4538(5) 0.6979(3) 0.0201(11) Uani 1 1 d . .
N21 N 0.2614(3) 0.3824(5) 0.4147(3) 0.0183(10) Uani 1 1 d . .
C32 C 0.1368(4) 0.5528(6) 0.5665(3) 0.0181(12) Uani 1 1 d . .
N30 N 0.1764(4) 0.4293(5) 0.5890(3) 0.0205(11) Uani 1 1 d . .
C16 C 0.4782(4) 0.7739(6) 0.6374(4) 0.0223(12) Uani 1 1 d . .
H16 H 0.4659 0.8328 0.5914 0.027 Uiso 1 1 calc R U
C26 C 0.2127(4) 0.4250(6) 0.3469(4) 0.0207(12) Uani 1 1 d . .
H26 H 0.2031 0.5228 0.3384 0.025 Uiso 1 1 calc R U
C22 C 0.2763(4) 0.2426(6) 0.4280(3) 0.0187(11) Uani 1 1 d . .
C12 C 0.4474(4) 0.5674(5) 0.7052(3) 0.0184(12) Uani 1 1 d . .
C23 C 0.2358(4) 0.1427(6) 0.3720(3) 0.0211(12) Uani 1 1 d . .
H23 H 0.2426 0.0450 0.3825 0.025 Uiso 1 1 calc R U
C36 C 0.1775(4) 0.7573(6) 0.4991(3) 0.0224(12) Uani 1 1 d . .
H36 H 0.2239 0.8102 0.4724 0.027 Uiso 1 1 calc R U
C33 C 0.0424(4) 0.6047(7) 0.5776(3) 0.0241(13) Uani 1 1 d . .
H33 H -0.0029 0.5510 0.6053 0.029 Uiso 1 1 calc R U
C31 C 0.1253(4) 0.3266(7) 0.6353(4) 0.0257(13) Uani 1 1 d . .
H31A H 0.0574 0.3122 0.6108 0.031 Uiso 1 1 calc R U
H31B H 0.1226 0.3586 0.6919 0.031 Uiso 1 1 calc R U
C35 C 0.0849(4) 0.8151(6) 0.5068(4) 0.0252(13) Uani 1 1 d . .
H35 H 0.0678 0.9053 0.4855 0.030 Uiso 1 1 calc R U
C13 C 0.5203(4) 0.5997(7) 0.7675(4) 0.0261(13) Uani 1 1 d . .
H13 H 0.5353 0.5371 0.8115 0.031 Uiso 1 1 calc R U
C30 C 0.1845(4) 0.1911(6) 0.6326(4) 0.0257(13) Uani 1 1 d . .
H30A H 0.1618 0.1234 0.6723 0.031 Uiso 1 1 calc R U
H30B H 0.1738 0.1487 0.5781 0.031 Uiso 1 1 calc R U
C21 C 0.3392(5) 0.0835(6) 0.5359(4) 0.0242(13) Uani 1 1 d . .
H21A H 0.3969 0.0340 0.5173 0.029 Uiso 1 1 calc R U
H21B H 0.2798 0.0274 0.5196 0.029 Uiso 1 1 calc R U
C11 C 0.3999(4) 0.3387(6) 0.7560(3) 0.0214(12) Uani 1 1 d . .
H11A H 0.4037 0.3751 0.8121 0.026 Uiso 1 1 calc R U
H11B H 0.4609 0.2860 0.7484 0.026 Uiso 1 1 calc R U
C34 C 0.0179(4) 0.7356(7) 0.5472(4) 0.0302(15) Uani 1 1 d . .
H34 H -0.0455 0.7727 0.5537 0.036 Uiso 1 1 calc R U
C25 C 0.1752(4) 0.3329(6) 0.2879(3) 0.0235(13) Uani 1 1 d . .
H25 H 0.1426 0.3669 0.2388 0.028 Uiso 1 1 calc R U
C24 C 0.1858(4) 0.1913(7) 0.3012(3) 0.0262(13) Uani 1 1 d . .
H24 H 0.1588 0.1264 0.2618 0.031 Uiso 1 1 calc R U
C10 C 0.3113(4) 0.2450(7) 0.7399(3) 0.0250(13) Uani 1 1 d . .
H10A H 0.3234 0.1543 0.7681 0.030 Uiso 1 1 calc R U
H10B H 0.2536 0.2897 0.7614 0.030 Uiso 1 1 calc R U
C20 C 0.3508(5) 0.1002(7) 0.6273(3) 0.0244(12) Uani 1 1 d . .
H20A H 0.3296 0.0131 0.6533 0.029 Uiso 1 1 calc R U
H20B H 0.4207 0.1168 0.6455 0.029 Uiso 1 1 calc R U
C15 C 0.5461(5) 0.8156(7) 0.6973(4) 0.0306(14) Uani 1 1 d . .
H15 H 0.5775 0.9043 0.6951 0.037 Uiso 1 1 calc R U
C14 C 0.5686(4) 0.7234(7) 0.7626(4) 0.0290(14) Uani 1 1 d . .
H14 H 0.6182 0.7482 0.8038 0.035 Uiso 1 1 calc R U

loop_
_atom_site_aniso_label
_atom_site_aniso_U_11
_atom_site_aniso_U_22
_atom_site_aniso_U_33
_atom_site_aniso_U_23
_atom_site_aniso_U_13
_atom_site_aniso_U_12
U1 0.01738(14) 0.01399(15) 0.01099(14) 0.00072(7) 0.00031(9) 0.00003(7)
I1 0.0211(2) 0.0220(2) 0.0158(2) 0.00290(14) 0.00101(14) -0.00031(14)
N20 0.027(2) 0.015(2) 0.017(2) 0.0004(19) 0.0004(19) -0.0005(19)
N1 0.026(2) 0.018(2) 0.017(2) 0.002(2) 0.0003(19) -0.001(2)
N11 0.026(2) 0.026(3) 0.017(2) -0.002(2) 0.0048(19) 0.000(2)
N31 0.019(2) 0.020(3) 0.015(2) -0.0009(19) -0.0011(18) -0.0004(19)
N10 0.023(2) 0.023(3) 0.015(2) -0.0005(18) 0.001(2) 0.0003(19)
N21 0.025(2) 0.015(2) 0.016(2) -0.002(2) 0.0067(19) -0.003(2)
C32 0.023(3) 0.021(3) 0.010(3) -0.007(2) -0.003(2) 0.001(2)
N30 0.022(2) 0.019(3) 0.020(3) 0.0071(19) 0.004(2) 0.0003(19)
C16 0.027(3) 0.016(3) 0.025(3) 0.001(2) 0.006(2) 0.004(2)
C26 0.020(3) 0.020(3) 0.021(3) -0.001(2) -0.005(2) 0.003(2)
C22 0.016(3) 0.025(3) 0.015(3) -0.001(2) 0.005(2) -0.002(2)
C12 0.028(3) 0.018(3) 0.010(3) -0.002(2) 0.005(2) 0.003(2)
C23 0.022(3) 0.020(3) 0.021(3) -0.003(2) 0.003(2) -0.003(2)
C36 0.025(3) 0.021(3) 0.020(3) -0.006(2) -0.005(2) 0.001(2)
C33 0.021(3) 0.040(4) 0.011(3) -0.014(3) 0.000(2) 0.000(3)
C31 0.022(3) 0.034(4) 0.022(3) 0.000(3) 0.008(2) -0.003(2)
C35 0.031(3) 0.019(3) 0.023(3) -0.008(2) -0.010(3) 0.009(2)
C13 0.028(3) 0.027(3) 0.024(3) -0.003(3) 0.004(2) 0.003(3)
C30 0.029(3) 0.024(3) 0.025(3) 0.006(3) 0.006(2) -0.011(3)
C21 0.032(3) 0.010(3) 0.030(3) 0.006(3) 0.001(3) 0.005(2)
C11 0.033(3) 0.022(3) 0.009(3) 0.002(2) -0.001(2) 0.002(2)
C34 0.025(3) 0.041(4) 0.023(3) -0.015(3) -0.007(2) 0.013(3)
C25 0.022(3) 0.031(3) 0.016(3) 0.002(2) -0.002(2) -0.002(2)
C24 0.025(3) 0.039(4) 0.015(3) -0.008(3) 0.002(2) -0.006(3)
C10 0.034(3) 0.029(3) 0.012(3) 0.004(2) 0.005(2) -0.001(3)
C20 0.039(3) 0.016(3) 0.018(3) 0.006(2) 0.002(2) 0.001(3)
C15 0.032(3) 0.026(3) 0.035(4) -0.013(3) 0.013(3) -0.012(3)
C14 0.025(3) 0.038(4) 0.024(3) -0.015(3) 0.002(2) -0.001(3)

loop_
_atom_type_symbol
_atom_type_description
_atom_type_scat_dispersion_real
_atom_type_scat_dispersion_imag
_atom_type_scat_source
C C 0.0033 0.0016 'International Tables Vol C Tables 4.2.6.8 and 6.1.1.4'
H H 0.0000 0.0000 'International Tables Vol C Tables 4.2.6.8 and 6.1.1.4'
N N 0.0061 0.0033 'International Tables Vol C Tables 4.2.6.8 and 6.1.1.4'
I I -0.4742 1.8119 'International Tables Vol C Tables 4.2.6.8 and 6.1.1.4'
U U -9.6767 9.6646 'International Tables Vol C Tables 4.2.6.8 and 6.1.1.4'

loop_
_geom_angle_atom_site_label_1
_geom_angle_atom_site_label_2
_geom_angle_atom_site_label_3
_geom_angle
_geom_angle_site_symmetry_3
N30 U1 N10 90.04(17) .
N30 U1 N20 91.74(17) .
N10 U1 N20 117.57(16) .
N30 U1 N31 53.44(15) .
N10 U1 N31 108.35(15) .
N20 U1 N31 121.83(15) .
N30 U1 N21 82.15(16) .
N10 U1 N21 167.26(15) .
N20 U1 N21 53.05(15) .
N31 U1 N21 74.95(14) .
N30 U1 N11 110.52(16) .
N10 U1 N11 52.54(16) .
N20 U1 N11 154.40(16) .
N31 U1 N11 82.72(14) .
N21 U1 N11 139.86(14) .
N30 U1 N1 63.97(15) .
N10 U1 N1 63.18(15) .
N20 U1 N1 62.24(15) .
N31 U1 N1 117.05(14) .
N21 U1 N1 104.21(14) .
N11 U1 N1 115.64(14) .
N30 U1 C32 25.88(16) .
N10 U1 C32 98.18(16) .
N20 U1 C32 109.12(15) .
N31 U1 C32 27.68(15) .
N21 U1 C32 79.08(15) .
N11 U1 C32 96.17(14) .
N1 U1 C32 89.41(15) .
N30 U1 C12 106.28(17) .
N10 U1 C12 26.34(16) .
N20 U1 C12 135.36(15) .
N31 U1 C12 101.18(14) .
N21 U1 C12 166.39(15) .
N11 U1 C12 27.32(15) .
N1 U1 C12 89.21(14) .
C32 U1 C12 103.70(15) .
N30 U1 C22 84.22(16) .
N10 U1 C22 142.18(15) .
N20 U1 C22 26.04(15) .
N31 U1 C22 97.98(14) .
N21 U1 C22 27.23(15) .
N11 U1 C22 161.17(14) .
N1 U1 C22 80.94(14) .
C32 U1 C22 92.71(14) .
C12 U1 C22 160.80(15) .
N30 U1 I1 154.36(11) .
N10 U1 I1 75.84(12) .
N20 U1 I1 76.64(11) .
N31 U1 I1 151.38(10) .
N21 U1 I1 107.40(10) .
N11 U1 I1 77.89(10) .
N1 U1 I1 90.46(10) .
C32 U1 I1 173.32(10) .
C12 U1 I1 69.63(11) .
C22 U1 I1 93.86(10) .
N30 U1 I1 126.51(12) 3_666
N10 U1 I1 121.92(12) 3_666
N20 U1 I1 105.84(11) 3_666
N31 U1 I1 74.98(10) 3_666
N21 U1 I1 70.74(10) 3_666
N11 U1 I1 71.47(10) 3_666
N1 U1 I1 165.94(10) 3_666
C32 U1 I1 102.16(11) 3_666
C12 U1 I1 95.68(11) 3_666
C22 U1 I1 90.45(10) 3_666
I1 U1 I1 78.983(11) 3_666
U1 I1 U1 101.019(10) 3_666
C22 N20 C21 120.5(5) .
C22 N20 U1 104.8(4) .
C21 N20 U1 129.8(4) .
C20 N1 C10 109.3(4) .
C20 N1 C30 110.7(5) .
C10 N1 C30 109.9(4) .
C20 N1 U1 106.6(3) .
C10 N1 U1 112.9(3) .
C30 N1 U1 107.4(3) .
C16 N11 C12 117.9(5) .
C16 N11 U1 148.0(4) .
C12 N11 U1 89.9(3) .
C36 N31 C32 119.3(5) .
C36 N31 U1 149.2(4) .
C32 N31 U1 91.2(3) .
C12 N10 C11 120.3(5) .
C12 N10 U1 104.1(4) .
C11 N10 U1 128.5(3) .
C26 N21 C22 119.7(5) .
C26 N21 U1 148.3(4) .
C22 N21 U1 91.5(3) .
N30 C32 N31 109.7(5) .
N30 C32 C33 128.8(6) .
N31 C32 C33 121.5(5) .
N30 C32 U1 48.9(3) .
N31 C32 U1 61.1(3) .
C33 C32 U1 174.5(4) .
C32 N30 C31 122.6(5) .
C32 N30 U1 105.2(4) .
C31 N30 U1 131.2(4) .
N11 C16 C15 123.2(6) .
N11 C16 H16 118.4 .
C15 C16 H16 118.4 .
N21 C26 C25 122.5(5) .
N21 C26 H26 118.7 .
C25 C26 H26 118.7 .
N20 C22 N21 109.8(5) .
N20 C22 C23 129.6(5) .
N21 C22 C23 120.7(5) .
N20 C22 U1 49.1(3) .
N21 C22 U1 61.2(3) .
C23 C22 U1 171.8(4) .
N10 C12 N11 109.1(5) .
N10 C12 C13 128.6(5) .
N11 C12 C13 122.2(5) .
N10 C12 U1 49.6(3) .
N11 C12 U1 62.7(3) .
C13 C12 U1 163.5(4) .
C24 C23 C22 117.9(5) .
C24 C23 H23 121.0 .
C22 C23 H23 121.0 .
N31 C36 C35 122.6(6) .
N31 C36 H36 118.7 .
C35 C36 H36 118.7 .
C34 C33 C32 117.9(6) .
C34 C33 H33 121.1 .
C32 C33 H33 121.1 .
N30 C31 C30 105.9(4) .
N30 C31 H31A 110.6 .
C30 C31 H31A 110.6 .
N30 C31 H31B 110.6 .
C30 C31 H31B 110.6 .
H31A C31 H31B 108.7 .
C36 C35 C34 117.7(5) .
C36 C35 H35 121.2 .
C34 C35 H35 121.2 .
C14 C13 C12 117.6(6) .
C14 C13 H13 121.2 .
C12 C13 H13 121.2 .
N1 C30 C31 110.4(5) .
N1 C30 H30A 109.6 .
C31 C30 H30A 109.6 .
N1 C30 H30B 109.6 .
C31 C30 H30B 109.6 .
H30A C30 H30B 108.1 .
N20 C21 C20 108.5(5) .
N20 C21 H21A 110.0 .
C20 C21 H21A 110.0 .
N20 C21 H21B 110.0 .
C20 C21 H21B 110.0 .
H21A C21 H21B 108.4 .
N10 C11 C10 106.3(5) .
N10 C11 H11A 110.5 .
C10 C11 H11A 110.5 .
N10 C11 H11B 110.5 .
C10 C11 H11B 110.5 .
H11A C11 H11B 108.7 .
C33 C34 C35 121.1(5) .
C33 C34 H34 119.5 .
C35 C34 H34 119.5 .
C24 C25 C26 118.9(5) .
C24 C25 H25 120.6 .
C26 C25 H25 120.6 .
C25 C24 C23 120.2(5) .
C25 C24 H24 119.9 .
C23 C24 H24 119.9 .
N1 C10 C11 110.5(4) .
N1 C10 H10A 109.5 .
C11 C10 H10A 109.5 .
N1 C10 H10B 109.5 .
C11 C10 H10B 109.5 .
H10A C10 H10B 108.1 .
N1 C20 C21 109.9(5) .
N1 C20 H20A 109.7 .
C21 C20 H20A 109.7 .
N1 C20 H20B 109.7 .
C21 C20 H20B 109.7 .
H20A C20 H20B 108.2 .
C16 C15 C14 118.0(6) .
C16 C15 H15 121.0 .
C14 C15 H15 121.0 .
C13 C14 C15 120.9(6) .
C13 C14 H14 119.5 .
C15 C14 H14 119.5 .

loop_
_geom_bond_atom_site_label_1
_geom_bond_atom_site_label_2
_geom_bond_distance
_geom_bond_site_symmetry_2
U1 N30 2.304(5) .
U1 N10 2.327(5) .
U1 N20 2.328(5) .
U1 N31 2.584(4) .
U1 N21 2.609(4) .
U1 N11 2.637(5) .
U1 N1 2.725(5) .
U1 C32 2.951(6) .
U1 C12 2.966(6) .
U1 C22 2.975(5) .
U1 I1 3.3114(4) .
U1 I1 3.3291(4) 3_666
I1 U1 3.3291(4) 3_666
N20 C22 1.351(7) .
N20 C21 1.463(7) .
N1 C20 1.482(8) .
N1 C10 1.484(7) .
N1 C30 1.485(7) .
N11 C16 1.349(8) .
N11 C12 1.361(7) .
N31 C36 1.337(7) .
N31 C32 1.371(7) .
N10 C12 1.357(7) .
N10 C11 1.460(7) .
N21 C26 1.320(7) .
N21 C22 1.362(7) .
C32 N30 1.335(7) .
C32 C33 1.408(8) .
N30 C31 1.457(7) .
C16 C15 1.359(9) .
C16 H16 0.9500 .
C26 C25 1.379(8) .
C26 H26 0.9500 .
C22 C23 1.408(8) .
C12 C13 1.407(8) .
C23 C24 1.386(8) .
C23 H23 0.9500 .
C36 C35 1.396(8) .
C36 H36 0.9500 .
C33 C34 1.376(9) .
C33 H33 0.9500 .
C31 C30 1.526(9) .
C31 H31A 0.9900 .
C31 H31B 0.9900 .
C35 C34 1.402(9) .
C35 H35 0.9500 .
C13 C14 1.356(9) .
C13 H13 0.9500 .
C30 H30A 0.9900 .
C30 H30B 0.9900 .
C21 C20 1.519(8) .
C21 H21A 0.9900 .
C21 H21B 0.9900 .
C11 C10 1.509(8) .
C11 H11A 0.9900 .
C11 H11B 0.9900 .
C34 H34 0.9500 .
C25 C24 1.373(9) .
C25 H25 0.9500 .
C24 H24 0.9500 .
C10 H10A 0.9900 .
C10 H10B 0.9900 .
C20 H20A 0.9900 .
C20 H20B 0.9900 .
C15 C14 1.407(10) .
C15 H15 0.9500 .
C14 H14 0.9500 .
